data_4029009
loop_
_publ_author_name
'Nasr-Esfahani, Mahboobeh'
'Mohammadpoor-Baltork, Iraj'
'Khosropour, Ahmad R.'
'Moghadam, Majid'
'Mirkhani, Valiollah'
'Tangestaninejad, Shahram'
'Amiri Rudbari, Hadi'

_publ_section_title
;
 Copper Immobilized on Nanosilica Triazine Dendrimer
 (Cu(II)-TD@nSiO2)-Catalyzed Regioselective Synthesis of 1,4-Disubstituted
 1,2,3-Triazoles and Bis- and Tris-Triazoles via a One-Pot Multicomponent
 Click Reaction.
;
_journal_issue 3
_journal_name_full 'The Journal of organic chemistry'
_journal_page_first 1437
_journal_paper_doi 10.1021/jo402170n
_journal_volume 79
_journal_year 2014
_chemical_formula_moiety 'C17 H17 N3'
_chemical_formula_sum 'C17 H17 N3'
_chemical_formula_weight 263.34
_chemical_name_systematic
;
 ?
;
_space_group_IT_number 2
_symmetry_cell_setting triclinic
_symmetry_space_group_name_Hall '-P 1'
_symmetry_space_group_name_H-M 'P -1'
_atom_sites_solution_hydrogens geom
_atom_sites_solution_primary direct
_atom_sites_solution_secondary difmap
_audit_creation_method SHELXL-97
_cell_angle_alpha 104.534(11)
_cell_angle_beta 98.370(12)
_cell_angle_gamma 93.921(12)
_cell_formula_units_Z 2
_cell_length_a 5.6469(8)
_cell_length_b 9.0685(12)
_cell_length_c 14.814(2)
_cell_measurement_temperature 298(2)
_cell_volume 722.14(18)
_computing_cell_refinement 'X-Area 1.52'
_computing_data_collection 'X-Area 1.52 (Stoe & Cie GmbH, 2007)'
_computing_data_reduction 'X-Area 1.52'
_computing_molecular_graphics 'XPW (Siemens, 1996)'
_computing_publication_material 'SHELXTL (Sheldrick, 2008)'
_computing_structure_refinement 'SHELXL-97 (Sheldrick, 2008)'
_computing_structure_solution 'SHELXS97 (Sheldrick, 2008)'
_diffrn_ambient_temperature 298(2)
_diffrn_measured_fraction_theta_full 0.793
_diffrn_measured_fraction_theta_max 0.793
_diffrn_measurement_device_type 'STOE IPDS 2T Image Plate diffractometer'
_diffrn_measurement_method '\w scans'
_diffrn_radiation_monochromator graphite
_diffrn_radiation_source 'fine-focus sealed tube'
_diffrn_radiation_type MoK\a
_diffrn_radiation_wavelength 0.71073
_diffrn_reflns_av_R_equivalents 0.0699
_diffrn_reflns_av_sigmaI/netI 0.0647
_diffrn_reflns_limit_h_max 6
_diffrn_reflns_limit_h_min -6
_diffrn_reflns_limit_k_max 10
_diffrn_reflns_limit_k_min -10
_diffrn_reflns_limit_l_max 17
_diffrn_reflns_limit_l_min -17
_diffrn_reflns_number 5065
_diffrn_reflns_theta_full 25.49
_diffrn_reflns_theta_max 25.49
_diffrn_reflns_theta_min 3.67
_exptl_absorpt_coefficient_mu 0.073
_exptl_absorpt_correction_type none
_exptl_crystal_colour colorless
_exptl_crystal_density_diffrn 1.211
_exptl_crystal_density_method 'not measured'
_exptl_crystal_description irregular
_exptl_crystal_F_000 280
_exptl_crystal_size_max 0.33
_exptl_crystal_size_mid 0.20
_exptl_crystal_size_min 0.07
_refine_diff_density_max 0.253
_refine_diff_density_min -0.205
_refine_diff_density_rms 0.047
_refine_ls_extinction_method none
_refine_ls_goodness_of_fit_ref 1.095
_refine_ls_hydrogen_treatment constr
_refine_ls_matrix_type full
_refine_ls_number_parameters 183
_refine_ls_number_reflns 2118
_refine_ls_number_restraints 0
_refine_ls_restrained_S_all 1.095
_refine_ls_R_factor_all 0.1116
_refine_ls_R_factor_gt 0.0783
_refine_ls_shift/su_max 0.008
_refine_ls_shift/su_mean 0.000
_refine_ls_structure_factor_coef Fsqd
_refine_ls_weighting_details 'calc w=1/[\s^2^(Fo^2^)+(0.0644P)^2^+0.9928P] where P=(Fo^2^+2Fc^2^)/3'
_refine_ls_weighting_scheme calc
_refine_ls_wR_factor_gt 0.1917
_refine_ls_wR_factor_ref 0.2092
_reflns_number_gt 1458
_reflns_number_total 2118
_reflns_threshold_expression >2\s(I)
_cod_data_source_file jo402170n_si_002.cif
_cod_data_source_block t+p-1
_cod_depositor_comments
;
The following automatic conversions were performed:

'_symmetry_cell_setting' value 'Triclinic' changed to 'triclinic'
according to
/usr/data/users/saulius/automatic-downloads/current/ACS/lib/dictionaries/cif_core.dic
dictionary named 'cif_core.dic' version 2.4.2 from 2011-04-26.

Automatic conversion script
Id: cif_fix_values 2281 2013-09-26 08:29:07Z andrius 
;
_cod_original_cell_volume 722.13(17)
_cod_database_code 4029009

loop_
_symmetry_equiv_pos_as_xyz
'x, y, z'
'-x, -y, -z'

loop_
_atom_site_label
_atom_site_type_symbol
_atom_site_fract_x
_atom_site_fract_y
_atom_site_fract_z
_atom_site_U_iso_or_equiv
_atom_site_adp_type
_atom_site_occupancy
_atom_site_symmetry_multiplicity
_atom_site_calc_flag
_atom_site_refinement_flags
N1 N 0.8469(6) 0.3064(4) 0.6787(2) 0.0402(8) Uani 1 1 d .
C10 C 0.6427(8) 0.0406(5) 0.6259(2) 0.0398(10) Uani 1 1 d .
C11 C 0.7571(8) -0.0828(5) 0.5870(3) 0.0479(11) Uani 1 1 d .
H11 H 0.8634 -0.0727 0.5460 0.058 Uiso 1 1 calc R
N2 N 1.0843(7) 0.3114(4) 0.6827(3) 0.0539(10) Uani 1 1 d .
C15 C 0.4851(8) 0.0255(5) 0.6881(3) 0.0465(11) Uani 1 1 d .
H15 H 0.4071 0.1090 0.7143 0.056 Uiso 1 1 calc R
N3 N 1.1802(7) 0.4181(5) 0.7615(3) 0.0568(11) Uani 1 1 d .
C6 C 1.0454(7) 0.5987(5) 0.8951(3) 0.0421(10) Uani 1 1 d .
C7 C 1.0008(7) 0.4775(5) 0.8059(3) 0.0398(10) Uani 1 1 d .
C14 C 0.4423(8) -0.1108(5) 0.7117(3) 0.0472(11) Uani 1 1 d .
C13 C 0.5577(8) -0.2343(5) 0.6704(3) 0.0493(12) Uani 1 1 d .
H13 H 0.5282 -0.3273 0.6847 0.059 Uiso 1 1 calc R
C12 C 0.7166(8) -0.2232(5) 0.6080(3) 0.0501(12) Uani 1 1 d .
C8 C 0.7871(7) 0.4069(5) 0.7524(3) 0.0389(10) Uani 1 1 d .
H8 H 0.6331 0.4247 0.7646 0.047 Uiso 1 1 calc R
C9 C 0.6859(8) 0.1924(5) 0.6027(3) 0.0515(12) Uani 1 1 d .
H9A H 0.7552 0.1760 0.5453 0.062 Uiso 1 1 calc R
H9B H 0.5327 0.2323 0.5908 0.062 Uiso 1 1 calc R
C5 C 1.2574(8) 0.6144(5) 0.9578(3) 0.0539(12) Uani 1 1 d .
H5 H 1.3734 0.5486 0.9425 0.065 Uiso 1 1 calc R
C1 C 0.8780(9) 0.6977(6) 0.9200(3) 0.0579(13) Uani 1 1 d .
H1 H 0.7337 0.6891 0.8788 0.069 Uiso 1 1 calc R
C17 C 0.8387(11) -0.3581(6) 0.5621(4) 0.0784(17) Uani 1 1 d .
H17A H 0.7458 -0.4095 0.5013 0.118 Uiso 1 1 calc R
H17B H 0.8511 -0.4279 0.6013 0.118 Uiso 1 1 calc R
H17C H 0.9968 -0.3230 0.5544 0.118 Uiso 1 1 calc R
C4 C 1.3005(10) 0.7260(6) 1.0428(3) 0.0672(15) Uani 1 1 d .
H4 H 1.4445 0.7349 1.0843 0.081 Uiso 1 1 calc R
C16 C 0.2787(10) -0.1245(6) 0.7817(4) 0.0742(16) Uani 1 1 d .
H16A H 0.3683 -0.0893 0.8448 0.111 Uiso 1 1 calc R
H16B H 0.2152 -0.2297 0.7701 0.111 Uiso 1 1 calc R
H16C H 0.1486 -0.0633 0.7748 0.111 Uiso 1 1 calc R
C2 C 0.9197(10) 0.8100(6) 1.0050(4) 0.0703(15) Uani 1 1 d .
H2 H 0.8042 0.8761 1.0205 0.084 Uiso 1 1 calc R
C3 C 1.1313(11) 0.8234(6) 1.0660(4) 0.0720(16) Uani 1 1 d .
H3 H 1.1601 0.8987 1.1232 0.086 Uiso 1 1 calc R

loop_
_atom_site_aniso_label
_atom_site_aniso_U_11
_atom_site_aniso_U_22
_atom_site_aniso_U_33
_atom_site_aniso_U_23
_atom_site_aniso_U_13
_atom_site_aniso_U_12
N1 0.041(2) 0.035(2) 0.0487(18) 0.0160(15) 0.0096(15) 0.0058(17)
C10 0.050(3) 0.030(3) 0.0374(19) 0.0092(17) 0.0038(17) 0.003(2)
C11 0.055(3) 0.050(3) 0.041(2) 0.015(2) 0.0123(19) 0.007(2)
N2 0.043(2) 0.057(3) 0.062(2) 0.0108(19) 0.0171(18) 0.011(2)
C15 0.052(3) 0.042(3) 0.045(2) 0.0086(19) 0.0094(19) 0.013(2)
N3 0.040(2) 0.062(3) 0.068(2) 0.012(2) 0.0147(18) 0.013(2)
C6 0.038(2) 0.044(3) 0.051(2) 0.0238(19) 0.0099(18) 0.001(2)
C7 0.028(2) 0.043(3) 0.054(2) 0.0233(19) 0.0079(18) 0.007(2)
C14 0.050(3) 0.050(3) 0.041(2) 0.013(2) 0.0086(18) 0.002(2)
C13 0.064(3) 0.034(3) 0.050(2) 0.015(2) 0.006(2) 0.001(2)
C12 0.064(3) 0.044(3) 0.044(2) 0.0104(19) 0.008(2) 0.016(2)
C8 0.036(2) 0.040(3) 0.046(2) 0.0178(18) 0.0115(17) 0.010(2)
C9 0.062(3) 0.048(3) 0.045(2) 0.016(2) 0.004(2) 0.002(2)
C5 0.047(3) 0.058(3) 0.059(3) 0.023(2) 0.005(2) 0.005(2)
C1 0.047(3) 0.062(3) 0.059(3) 0.008(2) 0.007(2) 0.008(3)
C17 0.102(5) 0.059(4) 0.081(3) 0.018(3) 0.027(3) 0.030(3)
C4 0.055(3) 0.081(4) 0.058(3) 0.017(3) -0.003(2) -0.007(3)
C16 0.080(4) 0.074(4) 0.076(3) 0.021(3) 0.039(3) 0.003(3)
C2 0.070(4) 0.065(4) 0.072(3) 0.005(3) 0.020(3) 0.011(3)
C3 0.082(4) 0.068(4) 0.055(3) 0.006(3) 0.004(3) -0.010(3)

loop_
_atom_type_symbol
_atom_type_description
_atom_type_scat_dispersion_real
_atom_type_scat_dispersion_imag
_atom_type_scat_source
C C 0.0033 0.0016 'International Tables Vol C Tables 4.2.6.8 and 6.1.1.4'
H H 0.0000 0.0000 'International Tables Vol C Tables 4.2.6.8 and 6.1.1.4'
N N 0.0061 0.0033 'International Tables Vol C Tables 4.2.6.8 and 6.1.1.4'

loop_
_geom_angle_atom_site_label_1
_geom_angle_atom_site_label_2
_geom_angle_atom_site_label_3
_geom_angle
N2 N1 C8 112.0(3)
N2 N1 C9 120.1(3)
C8 N1 C9 127.8(3)
C11 C10 C15 119.3(4)
C11 C10 C9 121.1(4)
C15 C10 C9 119.6(4)
C10 C11 C12 121.1(4)
C10 C11 H11 119.4
C12 C11 H11 119.4
N1 N2 N3 106.0(3)
C14 C15 C10 121.4(4)
C14 C15 H15 119.3
C10 C15 H15 119.3
N2 N3 C7 109.1(4)
C1 C6 C5 117.9(4)
C1 C6 C7 121.7(4)
C5 C6 C7 120.4(4)
N3 C7 C8 107.9(4)
N3 C7 C6 123.0(4)
C8 C7 C6 129.1(4)
C15 C14 C13 118.1(4)
C15 C14 C16 121.1(4)
C13 C14 C16 120.8(4)
C14 C13 C12 122.0(4)
C14 C13 H13 119.0
C12 C13 H13 119.0
C13 C12 C11 118.0(4)
C13 C12 C17 121.9(4)
C11 C12 C17 120.1(4)
N1 C8 C7 105.0(4)
N1 C8 H8 127.5
C7 C8 H8 127.5
N1 C9 C10 112.9(3)
N1 C9 H9A 109.0
C10 C9 H9A 109.0
N1 C9 H9B 109.0
C10 C9 H9B 109.0
H9A C9 H9B 107.8
C6 C5 C4 121.2(5)
C6 C5 H5 119.4
C4 C5 H5 119.4
C6 C1 C2 121.4(5)
C6 C1 H1 119.3
C2 C1 H1 119.3
C12 C17 H17A 109.5
C12 C17 H17B 109.5
H17A C17 H17B 109.5
C12 C17 H17C 109.5
H17A C17 H17C 109.5
H17B C17 H17C 109.5
C3 C4 C5 119.9(5)
C3 C4 H4 120.0
C5 C4 H4 120.0
C14 C16 H16A 109.5
C14 C16 H16B 109.5
H16A C16 H16B 109.5
C14 C16 H16C 109.5
H16A C16 H16C 109.5
H16B C16 H16C 109.5
C3 C2 C1 119.8(5)
C3 C2 H2 120.1
C1 C2 H2 120.1
C2 C3 C4 119.9(5)
C2 C3 H3 120.0
C4 C3 H3 120.0

loop_
_geom_bond_atom_site_label_1
_geom_bond_atom_site_label_2
_geom_bond_distance
N1 N2 1.331(5)
N1 C8 1.336(5)
N1 C9 1.467(5)
C10 C11 1.373(6)
C10 C15 1.395(6)
C10 C9 1.513(6)
C11 C12 1.397(6)
C11 H11 0.9300
N2 N3 1.330(5)
C15 C14 1.381(6)
C15 H15 0.9300
N3 C7 1.356(5)
C6 C1 1.373(6)
C6 C5 1.379(6)
C6 C7 1.468(6)
C7 C8 1.362(5)
C14 C13 1.388(6)
C14 C16 1.507(6)
C13 C12 1.395(6)
C13 H13 0.9300
C12 C17 1.506(6)
C8 H8 0.9300
C9 H9A 0.9700
C9 H9B 0.9700
C5 C4 1.381(6)
C5 H5 0.9300
C1 C2 1.384(6)
C1 H1 0.9300
C17 H17A 0.9600
C17 H17B 0.9600
C17 H17C 0.9600
C4 C3 1.368(7)
C4 H4 0.9300
C16 H16A 0.9600
C16 H16B 0.9600
C16 H16C 0.9600
C2 C3 1.368(7)
C2 H2 0.9300
C3 H3 0.9300

loop_
_geom_torsion_atom_site_label_1
_geom_torsion_atom_site_label_2
_geom_torsion_atom_site_label_3
_geom_torsion_atom_site_label_4
_geom_torsion
C15 C10 C11 C12 0.6(6)
C9 C10 C11 C12 -179.7(4)
C8 N1 N2 N3 0.1(4)
C9 N1 N2 N3 -176.1(3)
C11 C10 C15 C14 0.2(6)
C9 C10 C15 C14 -179.5(4)
N1 N2 N3 C7 0.5(5)
N2 N3 C7 C8 -0.8(5)
N2 N3 C7 C6 -179.8(4)
C1 C6 C7 N3 153.9(4)
C5 C6 C7 N3 -27.4(6)
C1 C6 C7 C8 -24.8(7)
C5 C6 C7 C8 153.9(4)
C10 C15 C14 C13 -1.1(6)
C10 C15 C14 C16 177.8(4)
C15 C14 C13 C12 1.2(6)
C16 C14 C13 C12 -177.7(4)
C14 C13 C12 C11 -0.4(6)
C14 C13 C12 C17 -179.0(4)
C10 C11 C12 C13 -0.5(6)
C10 C11 C12 C17 178.1(4)
N2 N1 C8 C7 -0.6(4)
C9 N1 C8 C7 175.2(4)
N3 C7 C8 N1 0.8(4)
C6 C7 C8 N1 179.7(4)
N2 N1 C9 C10 86.3(5)
C8 N1 C9 C10 -89.1(5)
C11 C10 C9 N1 -102.9(4)
C15 C10 C9 N1 76.8(5)
C1 C6 C5 C4 -0.1(7)
C7 C6 C5 C4 -178.8(4)
C5 C6 C1 C2 0.1(7)
C7 C6 C1 C2 178.8(4)
C6 C5 C4 C3 0.0(8)
C6 C1 C2 C3 -0.1(8)
C1 C2 C3 C4 0.0(8)
C5 C4 C3 C2 0.0(8)
